data_4124154
loop_
_publ_author_name
'Zhao, Da'
'Zhang, Jiji'
'Xie, Zuowei'

_publ_section_title
;
 Dearomative [2 + 2] Cycloaddition and Formal C-H Insertion Reaction of
 o-Carboryne with Indoles: Synthesis of Carborane-Functionalized
 Heterocycles.
;
_journal_issue 29
_journal_name_full 'Journal of the American Chemical Society'
_journal_page_first 9423
_journal_page_last 9428
_journal_paper_doi 10.1021/jacs.5b05426
_journal_volume 137
_journal_year 2015
_chemical_formula_sum 'C13 H25 B10 N Si'
_chemical_formula_weight 331.53
_chemical_name_systematic
; 
 ? 
;
_space_group_IT_number 9
_symmetry_cell_setting monoclinic
_symmetry_space_group_name_Hall 'C -2yc'
_symmetry_space_group_name_H-M 'C 1 c 1'
_atom_sites_solution_hydrogens geom
_atom_sites_solution_primary direct
_atom_sites_solution_secondary difmap
_audit_creation_method SHELXL-97
_cell_angle_alpha 90.00
_cell_angle_beta 92.31(3)
_cell_angle_gamma 90.00
_cell_formula_units_Z 8
_cell_length_a 7.092(12)
_cell_length_b 21.92(4)
_cell_length_c 26.25(5)
_cell_measurement_reflns_used 37
_cell_measurement_temperature 296(2)
_cell_measurement_theta_max 15
_cell_measurement_theta_min 15
_cell_volume 4077(13)
_computing_cell_refinement 'BRUKER KAPPA APEXII DUO DIFFRACTOMETER'
_computing_data_collection 'BRUKER KAPPA APEXII DUO DIFFRACTOMETER'
_computing_data_reduction 'BRUKER KAPPA APEXII DUO DIFFRACTOMETER'
_computing_molecular_graphics 'SIEMENS SHELXTL'
_computing_publication_material 'SIEMENS SHELXTL'
_computing_structure_refinement 'SHELXL-97 (Sheldrick, 2008)'
_computing_structure_solution 'SHELXS-97 (Sheldrick, 2008)'
_diffrn_ambient_temperature 296(2)
_diffrn_measured_fraction_theta_full 0.967
_diffrn_measured_fraction_theta_max 0.967
_diffrn_measurement_device_type 'BRUKER KAPPA APEXII DUO DIFFRACTOMETER'
_diffrn_measurement_method 'PHI & OMEGA SCAN'
_diffrn_radiation_monochromator graphite
_diffrn_radiation_source 'fine-focus sealed tube'
_diffrn_radiation_type MoK\a
_diffrn_radiation_wavelength 0.71073
_diffrn_reflns_av_R_equivalents 0.1123
_diffrn_reflns_av_sigmaI/netI 0.1432
_diffrn_reflns_limit_h_max 8
_diffrn_reflns_limit_h_min -7
_diffrn_reflns_limit_k_max 26
_diffrn_reflns_limit_k_min -26
_diffrn_reflns_limit_l_max 31
_diffrn_reflns_limit_l_min -31
_diffrn_reflns_number 16317
_diffrn_reflns_theta_full 25.25
_diffrn_reflns_theta_max 25.25
_diffrn_reflns_theta_min 2.42
_exptl_absorpt_coefficient_mu 0.110
_exptl_absorpt_correction_T_max 0.7456
_exptl_absorpt_correction_T_min 0.6792
_exptl_absorpt_correction_type multi-scan
_exptl_crystal_colour colourless
_exptl_crystal_density_diffrn 1.080
_exptl_crystal_density_method 'not measured'
_exptl_crystal_description block
_exptl_crystal_F_000 1392
_exptl_crystal_size_max 0.50
_exptl_crystal_size_mid 0.40
_exptl_crystal_size_min 0.30
_refine_diff_density_max 0.149
_refine_diff_density_min -0.175
_refine_diff_density_rms 0.037
_refine_ls_extinction_method none
_refine_ls_goodness_of_fit_ref 0.957
_refine_ls_hydrogen_treatment riding
_refine_ls_matrix_type full
_refine_ls_number_parameters 451
_refine_ls_number_reflns 6722
_refine_ls_number_restraints 2
_refine_ls_restrained_S_all 0.957
_refine_ls_R_factor_all 0.1506
_refine_ls_R_factor_gt 0.0576
_refine_ls_shift/su_max 0.001
_refine_ls_shift/su_mean 0.000
_refine_ls_structure_factor_coef Fsqd
_refine_ls_weighting_details 'calc w=1/[\s^2^(Fo^2^)+(0.0381P)^2^+0.0000P] where P=(Fo^2^+2Fc^2^)/3'
_refine_ls_weighting_scheme calc
_refine_ls_wR_factor_gt 0.0875
_refine_ls_wR_factor_ref 0.1126
_reflns_number_gt 3390
_reflns_number_total 6722
_reflns_threshold_expression >2sigma(I)
_cod_data_source_file ja5b05426_si_001.cif
_cod_data_source_block 4aa
_cod_depositor_comments
;
The following automatic conversions were performed:

'_symmetry_cell_setting' value 'Monoclinic' changed to 'monoclinic'
according to
/usr/data/users/saulius/crontab/automatic-downloads/rss-feeds/ACS/lib/dictionaries/cif_core.dic
dictionary named 'cif_core.dic' version 2.4.2 from 2011-04-26.

Automatic conversion script
Id: cif_fix_values 3271 2015-04-21 07:52:19Z andrius 

 Adding full bibliography for 4124154--4124166.cif.
;
_cod_original_cell_volume 4078(12)
_cod_original_sg_symbol_H-M Cc
_cod_database_code 4124154

loop_
_symmetry_equiv_pos_as_xyz
'x, y, z'
'x, -y, z+1/2'
'x+1/2, y+1/2, z'
'x+1/2, -y+1/2, z+1/2'

loop_
_atom_site_label
_atom_site_type_symbol
_atom_site_fract_x
_atom_site_fract_y
_atom_site_fract_z
_atom_site_U_iso_or_equiv
_atom_site_adp_type
_atom_site_occupancy
_atom_site_symmetry_multiplicity
_atom_site_calc_flag
_atom_site_refinement_flags
Si1' Si 0.6239(2) 0.37281(6) 1.02013(5) 0.0540(4) Uani 1 1 d .
Si1 Si 0.0202(2) -0.02082(6) 0.28233(6) 0.0642(5) Uani 1 1 d .
B3' B 0.4197(8) 0.1984(2) 0.97232(19) 0.0428(14) Uani 1 1 d .
H3' H 0.3068 0.2303 0.9819 0.051 Uiso 1 1 calc R
B3 B 0.2606(7) 0.1364(2) 0.21836(18) 0.0409(14) Uani 1 1 d .
H3 H 0.3655 0.1030 0.2327 0.049 Uiso 1 1 calc R
B4' B 0.3763(8) 0.1369(2) 0.9285(2) 0.0554(17) Uani 1 1 d .
H4' H 0.2361 0.1296 0.9100 0.066 Uiso 1 1 calc R
B4 B 0.3135(9) 0.1894(2) 0.1689(2) 0.0526(16) Uani 1 1 d .
H4 H 0.4515 0.1893 0.1513 0.063 Uiso 1 1 calc R
B5' B 0.5890(8) 0.1221(2) 0.8952(2) 0.0522(16) Uani 1 1 d .
H5' H 0.5823 0.1058 0.8556 0.063 Uiso 1 1 calc R
B5 B 0.1001(9) 0.2057(2) 0.1317(2) 0.0594(18) Uani 1 1 d .
H5 H 0.1053 0.2162 0.0908 0.071 Uiso 1 1 calc R
B6' B 0.7685(8) 0.1737(2) 0.9187(2) 0.0491(15) Uani 1 1 d .
H6' H 0.8788 0.1904 0.8939 0.059 Uiso 1 1 calc R
B6 B -0.0889(8) 0.1630(3) 0.1574(2) 0.0572(17) Uani 1 1 d .
H6 H -0.2064 0.1464 0.1326 0.069 Uiso 1 1 calc R
B7' B 0.6055(9) 0.1779(2) 1.0180(2) 0.0573(17) Uani 1 1 d .
H7' H 0.6123 0.1973 1.0567 0.069 Uiso 1 1 calc R
B7 B 0.0896(8) 0.1686(2) 0.2587(2) 0.0505(16) Uani 1 1 d .
H7 H 0.0845 0.1555 0.2991 0.061 Uiso 1 1 calc R
B8' B 0.4296(9) 0.1231(3) 0.9959(2) 0.0608(18) Uani 1 1 d .
H8' H 0.3222 0.1056 1.0212 0.073 Uiso 1 1 calc R
B8 B 0.2807(8) 0.2149(2) 0.2334(2) 0.0498(16) Uani 1 1 d .
H8 H 0.3989 0.2328 0.2574 0.060 Uiso 1 1 calc R
B9' B 0.5320(9) 0.0752(3) 0.9485(3) 0.0668(19) Uani 1 1 d .
H9' H 0.4905 0.0272 0.9432 0.080 Uiso 1 1 calc R
B9 B 0.1797(9) 0.2583(3) 0.1811(2) 0.0615(17) Uani 1 1 d .
H9 H 0.2331 0.3040 0.1720 0.074 Uiso 1 1 calc R
B10' B 0.7722(9) 0.0991(3) 0.9421(2) 0.0588(18) Uani 1 1 d .
H10' H 0.8839 0.0667 0.9326 0.071 Uiso 1 1 calc R
B10 B -0.0696(9) 0.2405(3) 0.1738(2) 0.0653(19) Uani 1 1 d .
H10 H -0.1739 0.2744 0.1600 0.078 Uiso 1 1 calc R
B11' B 0.8189(8) 0.1627(2) 0.9855(2) 0.0525(16) Uani 1 1 d .
H11' H 0.9585 0.1722 1.0036 0.063 Uiso 1 1 calc R
B11 B -0.1262(8) 0.1843(3) 0.22239(19) 0.0538(16) Uani 1 1 d .
H11 H -0.2652 0.1811 0.2393 0.065 Uiso 1 1 calc R
B12' B 0.6696(9) 0.1005(3) 1.0039(2) 0.066(2) Uani 1 1 d .
H12' H 0.7151 0.0685 1.0343 0.079 Uiso 1 1 calc R
B12 B 0.0434(9) 0.2447(3) 0.2367(2) 0.0583(17) Uani 1 1 d .
H12 H 0.0110 0.2816 0.2634 0.070 Uiso 1 1 calc R
C1 C 0.1398(6) 0.1351(2) 0.15876(15) 0.0426(12) Uani 1 1 d .
C1' C 0.5300(6) 0.19446(18) 0.91383(15) 0.0392(11) Uani 1 1 d .
C2 C 0.0183(6) 0.12280(19) 0.20908(15) 0.0428(12) Uani 1 1 d .
C2' C 0.6558(6) 0.21704(18) 0.96384(16) 0.0406(11) Uani 1 1 d .
C11 C 0.1164(6) 0.06624(19) 0.14299(17) 0.0474(12) Uani 1 1 d .
H11A H 0.0468 0.0606 0.1103 0.057 Uiso 1 1 calc R
C11' C 0.5348(6) 0.26100(18) 0.89181(16) 0.0429(12) Uani 1 1 d .
H11B H 0.6010 0.2638 0.8598 0.051 Uiso 1 1 calc R
C12 C 0.2788(7) 0.0219(2) 0.15123(18) 0.0441(12) Uani 1 1 d .
C12' C 0.3615(7) 0.30078(19) 0.89243(17) 0.0411(12) Uani 1 1 d .
C13 C 0.4330(7) 0.0133(2) 0.12115(18) 0.0567(14) Uani 1 1 d .
H13A H 0.4463 0.0364 0.0918 0.068 Uiso 1 1 calc R
C13' C 0.2020(7) 0.3024(2) 0.85865(17) 0.0513(13) Uani 1 1 d .
H13B H 0.1904 0.2745 0.8321 0.062 Uiso 1 1 calc R
C14 C 0.5703(8) -0.0311(3) 0.1358(2) 0.0738(16) Uani 1 1 d .
H14A H 0.6765 -0.0368 0.1168 0.089 Uiso 1 1 calc R
C14' C 0.0616(8) 0.3460(2) 0.8651(2) 0.0584(14) Uani 1 1 d .
H14B H -0.0430 0.3477 0.8426 0.070 Uiso 1 1 calc R
C15 C 0.5435(9) -0.0657(2) 0.1791(3) 0.0755(18) Uani 1 1 d .
H15A H 0.6307 -0.0960 0.1880 0.091 Uiso 1 1 calc R
C15' C 0.0797(7) 0.3868(2) 0.9055(2) 0.0593(14) Uani 1 1 d .
H15B H -0.0146 0.4156 0.9099 0.071 Uiso 1 1 calc R
C16 C 0.3881(9) -0.0566(2) 0.2100(2) 0.0695(16) Uani 1 1 d .
H16A H 0.3741 -0.0798 0.2393 0.083 Uiso 1 1 calc R
C16' C 0.2377(7) 0.38570(19) 0.93998(18) 0.0572(14) Uani 1 1 d .
H16B H 0.2475 0.4135 0.9667 0.069 Uiso 1 1 calc R
C17 C 0.2548(7) -0.0116(2) 0.19584(18) 0.0481(13) Uani 1 1 d .
C17' C 0.3801(6) 0.34205(19) 0.93340(17) 0.0404(12) Uani 1 1 d .
C18 C -0.0097(6) 0.0532(2) 0.19183(16) 0.0478(13) Uani 1 1 d .
H18A H -0.1411 0.0428 0.1826 0.057 Uiso 1 1 calc R
C18' C 0.6594(6) 0.28402(18) 0.94025(15) 0.0429(12) Uani 1 1 d .
H18B H 0.7863 0.2970 0.9315 0.051 Uiso 1 1 calc R
C19 C -0.0075(9) -0.1061(2) 0.2813(2) 0.099(2) Uani 1 1 d .
H19A H -0.1020 -0.1173 0.2557 0.149 Uiso 1 1 calc R
H19B H -0.0451 -0.1200 0.3140 0.149 Uiso 1 1 calc R
H19C H 0.1105 -0.1247 0.2735 0.149 Uiso 1 1 calc R
C19' C 0.6339(9) 0.4565(2) 1.0063(2) 0.093(2) Uani 1 1 d .
H19D H 0.5100 0.4709 0.9965 0.139 Uiso 1 1 calc R
H19E H 0.7178 0.4636 0.9792 0.139 Uiso 1 1 calc R
H19F H 0.6791 0.4778 1.0363 0.139 Uiso 1 1 calc R
C20 C 0.2065(8) 0.0026(3) 0.33240(19) 0.091(2) Uani 1 1 d .
H20A H 0.2188 0.0463 0.3325 0.136 Uiso 1 1 calc R
H20B H 0.3252 -0.0155 0.3247 0.136 Uiso 1 1 calc R
H20C H 0.1698 -0.0109 0.3653 0.136 Uiso 1 1 calc R
C20' C 0.8650(7) 0.3426(2) 1.03942(18) 0.0717(17) Uani 1 1 d .
H20D H 0.8566 0.2997 1.0465 0.108 Uiso 1 1 calc R
H20E H 0.9120 0.3635 1.0694 0.108 Uiso 1 1 calc R
H20F H 0.9493 0.3491 1.0122 0.108 Uiso 1 1 calc R
C21 C -0.2087(8) 0.0184(2) 0.2945(2) 0.0855(19) Uani 1 1 d .
H21A H -0.3022 0.0063 0.2690 0.128 Uiso 1 1 calc R
H21B H -0.1912 0.0618 0.2931 0.128 Uiso 1 1 calc R
H21C H -0.2498 0.0071 0.3276 0.128 Uiso 1 1 calc R
C21' C 0.4567(8) 0.3567(3) 1.07142(19) 0.092(2) Uani 1 1 d .
H21D H 0.3339 0.3720 1.0614 0.138 Uiso 1 1 calc R
H21E H 0.5005 0.3763 1.1024 0.138 Uiso 1 1 calc R
H21F H 0.4496 0.3134 1.0769 0.138 Uiso 1 1 calc R
N1 N 0.0897(6) 0.00545(16) 0.22165(14) 0.0522(11) Uani 1 1 d .
N1' N 0.5501(5) 0.33309(15) 0.96355(13) 0.0432(10) Uani 1 1 d .

loop_
_atom_site_aniso_label
_atom_site_aniso_U_11
_atom_site_aniso_U_22
_atom_site_aniso_U_33
_atom_site_aniso_U_23
_atom_site_aniso_U_13
_atom_site_aniso_U_12
Si1' 0.0562(10) 0.0553(9) 0.0500(9) -0.0071(8) -0.0058(7) -0.0019(8)
Si1 0.0704(12) 0.0605(9) 0.0618(11) 0.0080(9) 0.0024(9) -0.0126(9)
B3' 0.036(4) 0.050(3) 0.042(3) -0.001(3) 0.006(3) -0.005(3)
B3 0.036(4) 0.051(3) 0.035(3) -0.001(3) 0.001(3) 0.003(3)
B4' 0.051(4) 0.047(4) 0.068(4) -0.002(3) 0.000(3) -0.006(3)
B4 0.055(4) 0.048(4) 0.055(4) 0.005(3) 0.010(3) -0.002(3)
B5' 0.056(4) 0.035(3) 0.065(4) -0.015(3) 0.004(3) 0.000(3)
B5 0.066(5) 0.061(4) 0.052(4) 0.014(3) 0.004(3) 0.020(3)
B6' 0.041(4) 0.051(4) 0.056(4) -0.004(3) 0.008(3) 0.002(3)
B6 0.050(5) 0.074(4) 0.046(4) 0.000(3) -0.015(3) 0.016(4)
B7' 0.054(4) 0.067(4) 0.051(4) 0.015(4) 0.008(3) 0.012(4)
B7 0.051(4) 0.058(4) 0.042(3) -0.010(3) 0.000(3) 0.009(3)
B8' 0.060(5) 0.054(4) 0.069(5) 0.020(3) 0.012(4) -0.001(3)
B8 0.057(4) 0.047(4) 0.046(4) -0.006(3) -0.001(3) -0.001(3)
B9' 0.060(5) 0.042(4) 0.098(5) 0.000(4) 0.001(4) 0.006(3)
B9 0.074(5) 0.049(4) 0.062(4) 0.009(3) 0.001(3) 0.007(3)
B10' 0.052(5) 0.053(4) 0.072(5) -0.004(3) 0.009(3) 0.017(3)
B10 0.080(5) 0.060(4) 0.056(4) 0.006(3) -0.004(4) 0.027(4)
B11' 0.035(4) 0.061(4) 0.061(4) 0.003(3) -0.003(3) 0.011(3)
B11 0.047(4) 0.073(4) 0.041(4) -0.004(3) -0.001(3) 0.023(3)
B12' 0.062(5) 0.064(4) 0.074(5) 0.018(4) 0.021(4) 0.021(3)
B12 0.075(5) 0.053(4) 0.048(4) -0.003(3) 0.006(4) 0.014(3)
C1 0.041(3) 0.052(3) 0.034(3) -0.002(2) 0.000(2) 0.006(2)
C1' 0.037(3) 0.043(3) 0.037(3) -0.005(2) 0.003(2) -0.004(2)
C2 0.042(3) 0.048(3) 0.039(3) 0.001(2) -0.002(2) 0.007(2)
C2' 0.033(3) 0.048(3) 0.041(3) -0.004(2) -0.001(2) 0.003(2)
C11 0.042(3) 0.059(3) 0.041(3) -0.002(3) -0.007(2) 0.005(3)
C11' 0.048(3) 0.045(3) 0.036(3) 0.003(2) 0.008(2) -0.001(2)
C12 0.042(4) 0.040(3) 0.050(3) -0.010(3) -0.002(3) 0.001(2)
C12' 0.047(4) 0.037(3) 0.039(3) 0.008(2) 0.003(3) 0.001(2)
C13 0.056(4) 0.060(3) 0.054(3) -0.018(3) 0.004(3) 0.001(3)
C13' 0.062(4) 0.054(3) 0.037(3) 0.001(2) -0.004(3) -0.004(3)
C14 0.061(4) 0.072(4) 0.088(5) -0.033(4) 0.003(4) 0.013(3)
C14' 0.048(4) 0.068(3) 0.058(3) 0.012(3) -0.009(3) 0.001(3)
C15 0.071(5) 0.058(4) 0.097(5) -0.017(4) -0.004(4) 0.027(3)
C15' 0.051(4) 0.059(4) 0.067(4) 0.009(3) -0.001(3) 0.012(3)
C16 0.089(5) 0.043(3) 0.076(4) 0.000(3) -0.010(4) 0.010(3)
C16' 0.062(4) 0.041(3) 0.068(4) -0.010(3) -0.002(3) 0.003(3)
C17 0.051(4) 0.037(3) 0.055(3) 0.002(3) -0.005(3) 0.005(3)
C17' 0.042(4) 0.035(3) 0.044(3) 0.004(2) 0.002(3) 0.001(2)
C18 0.042(3) 0.057(3) 0.044(3) -0.003(3) -0.002(3) -0.003(3)
C18' 0.044(3) 0.044(3) 0.041(3) 0.002(2) 0.005(2) -0.005(2)
C19 0.115(6) 0.073(4) 0.110(5) 0.023(4) 0.006(4) -0.028(4)
C19' 0.116(5) 0.054(3) 0.106(5) -0.014(3) -0.030(4) -0.009(3)
C20 0.112(6) 0.101(4) 0.058(4) 0.011(3) -0.013(4) -0.006(4)
C20' 0.063(4) 0.089(4) 0.062(4) -0.013(3) -0.016(3) -0.002(3)
C21 0.080(5) 0.100(5) 0.077(4) 0.008(4) 0.016(3) -0.005(4)
C21' 0.084(5) 0.128(6) 0.065(4) -0.009(4) 0.021(4) 0.003(4)
N1 0.052(3) 0.049(3) 0.056(3) 0.005(2) 0.004(2) 0.002(2)
N1' 0.040(3) 0.044(2) 0.046(2) -0.0077(19) -0.003(2) 0.004(2)

loop_
_atom_type_symbol
_atom_type_description
_atom_type_scat_dispersion_real
_atom_type_scat_dispersion_imag
_atom_type_scat_source
C C 0.0033 0.0016 'International Tables Vol C Tables 4.2.6.8 and 6.1.1.4'
H H 0.0000 0.0000 'International Tables Vol C Tables 4.2.6.8 and 6.1.1.4'
B B 0.0013 0.0007 'International Tables Vol C Tables 4.2.6.8 and 6.1.1.4'
N N 0.0061 0.0033 'International Tables Vol C Tables 4.2.6.8 and 6.1.1.4'
Si Si 0.0817 0.0704 'International Tables Vol C Tables 4.2.6.8 and 6.1.1.4'

loop_
_geom_angle_atom_site_label_1
_geom_angle_atom_site_label_2
_geom_angle_atom_site_label_3
_geom_angle
N1' Si1' C21' 109.6(3)
N1' Si1' C19' 109.3(2)
C21' Si1' C19' 110.9(3)
N1' Si1' C20' 106.6(2)
C21' Si1' C20' 109.6(3)
C19' Si1' C20' 110.8(3)
N1 Si1 C21 106.1(2)
N1 Si1 C19 109.9(2)
C21 Si1 C19 111.6(3)
N1 Si1 C20 108.8(3)
C21 Si1 C20 110.0(3)
C19 Si1 C20 110.4(3)
C2' B3' C1' 55.7(3)
C2' B3' B8' 103.8(4)
C1' B3' B8' 104.4(4)
C2' B3' B4' 103.6(4)
C1' B3' B4' 58.1(3)
B8' B3' B4' 61.6(3)
C2' B3' B7' 57.6(3)
C1' B3' B7' 103.3(4)
B8' B3' B7' 61.1(3)
B4' B3' B7' 110.1(4)
C2 B3 C1 55.4(2)
C2 B3 B8 105.4(4)
C1 B3 B8 104.3(4)
C2 B3 B7 57.6(3)
C1 B3 B7 102.5(4)
B8 B3 B7 62.3(3)
C2 B3 B4 104.0(4)
C1 B3 B4 58.2(3)
B8 B3 B4 60.9(3)
B7 B3 B4 109.9(4)
C1' B4' B3' 59.8(3)
C1' B4' B5' 58.2(3)
B3' B4' B5' 108.7(4)
C1' B4' B9' 103.2(4)
B3' B4' B9' 106.7(4)
B5' B4' B9' 59.6(3)
C1' B4' B8' 103.3(4)
B3' B4' B8' 58.4(3)
B5' B4' B8' 107.2(4)
B9' B4' B8' 59.5(3)
C1 B4 B3 59.8(3)
C1 B4 B5 58.3(3)
B3 B4 B5 109.0(4)
C1 B4 B8 103.9(4)
B3 B4 B8 59.0(3)
B5 B4 B8 108.0(4)
C1 B4 B9 103.0(4)
B3 B4 B9 106.5(4)
B5 B4 B9 59.9(3)
B8 B4 B9 59.3(3)
C1' B5' B6' 59.8(3)
C1' B5' B9' 104.0(4)
B6' B5' B9' 105.8(4)
C1' B5' B4' 58.5(3)
B6' B5' B4' 108.5(4)
B9' B5' B4' 60.4(3)
C1' B5' B10' 103.8(4)
B6' B5' B10' 57.7(3)
B9' B5' B10' 59.5(3)
B4' B5' B10' 108.1(4)
C1 B5 B6 59.1(3)
C1 B5 B4 58.5(3)
B6 B5 B4 108.4(4)
C1 B5 B9 103.6(4)
B6 B5 B9 106.2(4)
B4 B5 B9 60.5(3)
C1 B5 B10 103.0(4)
B6 B5 B10 57.9(3)
B4 B5 B10 108.3(4)
B9 B5 B10 59.8(3)
C2' B6' B10' 105.8(4)
C2' B6' C1' 55.9(3)
B10' B6' C1' 105.6(4)
C2' B6' B11' 59.0(3)
B10' B6' B11' 62.0(3)
C1' B6' B11' 105.1(4)
C2' B6' B5' 103.8(4)
B10' B6' B5' 62.0(3)
C1' B6' B5' 57.9(3)
B11' B6' B5' 111.2(4)
C1 B6 B10 105.8(4)
C1 B6 C2 55.5(3)
B10 B6 C2 105.6(4)
C1 B6 B5 58.5(3)
B10 B6 B5 62.2(3)
C2 B6 B5 104.2(4)
C1 B6 B11 104.2(4)
B10 B6 B11 62.0(3)
C2 B6 B11 58.4(3)
B5 B6 B11 111.3(4)
C2' B7' B11' 59.3(3)
C2' B7' B12' 103.8(4)
B11' B7' B12' 60.2(3)
C2' B7' B3' 59.6(3)
B11' B7' B3' 109.7(4)
B12' B7' B3' 106.3(4)
C2' B7' B8' 103.3(4)
B11' B7' B8' 107.8(4)
B12' B7' B8' 58.9(3)
B3' B7' B8' 58.4(3)
C2 B7 B3 60.2(3)
C2 B7 B12 104.9(4)
B3 B7 B12 107.2(4)
C2 B7 B11 59.3(3)
B3 B7 B11 110.1(4)
B12 B7 B11 60.8(3)
C2 B7 B8 104.5(4)
B3 B7 B8 58.4(3)
B12 B7 B8 59.8(3)
B11 B7 B8 109.0(4)
B3' B8' B12' 109.1(4)
B3' B8' B9' 108.4(4)
B12' B8' B9' 60.6(3)
B3' B8' B7' 60.5(3)
B12' B8' B7' 60.2(3)
B9' B8' B7' 108.4(4)
B3' B8' B4' 60.0(3)
B12' B8' B4' 108.8(4)
B9' B8' B4' 60.0(3)
B7' B8' B4' 108.4(4)
B3 B8 B9 108.6(4)
B3 B8 B4 60.1(3)
B9 B8 B4 60.7(3)
B3 B8 B12 107.1(4)
B9 B8 B12 60.2(3)
B4 B8 B12 108.2(4)
B3 B8 B7 59.3(3)
B9 B8 B7 106.9(4)
B4 B8 B7 106.9(4)
B12 B8 B7 58.8(3)
B5' B9' B10' 61.0(3)
B5' B9' B8' 108.3(4)
B10' B9' B8' 107.8(4)
B5' B9' B12' 108.7(4)
B10' B9' B12' 60.2(3)
B8' B9' B12' 59.1(3)
B5' B9' B4' 60.0(3)
B10' B9' B4' 108.9(4)
B8' B9' B4' 60.5(3)
B12' B9' B4' 108.0(4)
B8 B9 B12 60.4(3)
B8 B9 B5 108.3(4)
B12 B9 B5 108.2(4)
B8 B9 B10 108.9(4)
B12 B9 B10 60.0(3)
B5 B9 B10 60.7(3)
B8 B9 B4 60.0(3)
B12 B9 B4 107.8(4)
B5 B9 B4 59.6(3)
B10 B9 B4 108.4(4)
B6' B10' B9' 107.8(4)
B6' B10' B12' 107.4(4)
B9' B10' B12' 60.1(4)
B6' B10' B11' 60.2(3)
B9' B10' B11' 108.3(4)
B12' B10' B11' 59.7(3)
B6' B10' B5' 60.2(3)
B9' B10' B5' 59.5(3)
B12' B10' B5' 107.4(4)
B11' B10' B5' 108.5(4)
B6 B10 B12 107.5(4)
B6 B10 B9 107.5(4)
B12 B10 B9 59.8(3)
B6 B10 B11 60.2(3)
B12 B10 B11 60.0(3)
B9 B10 B11 108.1(4)
B6 B10 B5 59.8(3)
B12 B10 B5 107.1(4)
B9 B10 B5 59.5(3)
B11 B10 B5 108.0(4)
C2' B11' B6' 59.0(3)
C2' B11' B7' 57.8(3)
B6' B11' B7' 107.5(4)
C2' B11' B12' 102.4(4)
B6' B11' B12' 105.5(4)
B7' B11' B12' 59.9(3)
C2' B11' B10' 102.6(4)
B6' B11' B10' 57.8(3)
B7' B11' B10' 107.7(4)
B12' B11' B10' 59.7(3)
C2 B11 B6 59.8(3)
C2 B11 B7 57.5(3)
B6 B11 B7 107.3(4)
C2 B11 B12 102.5(4)
B6 B11 B12 105.3(4)
B7 B11 B12 59.3(3)
C2 B11 B10 103.5(4)
B6 B11 B10 57.8(3)
B7 B11 B10 107.0(4)
B12 B11 B10 59.5(3)
B8' B12' B7' 60.9(3)
B8' B12' B9' 60.4(4)
B7' B12' B9' 108.8(4)
B8' B12' B11' 109.1(4)
B7' B12' B11' 59.9(3)
B9' B12' B11' 108.7(4)
B8' B12' B10' 108.5(5)
B7' B12' B10' 108.4(4)
B9' B12' B10' 59.7(4)
B11' B12' B10' 60.6(3)
B7 B12 B9 108.5(4)
B7 B12 B10 108.3(4)
B9 B12 B10 60.2(3)
B7 B12 B8 61.4(3)
B9 B12 B8 59.5(3)
B10 B12 B8 108.4(4)
B7 B12 B11 59.9(3)
B9 B12 B11 108.9(4)
B10 B12 B11 60.6(3)
B8 B12 B11 109.6(4)
C11 C1 C2 90.0(3)
C11 C1 B5 137.8(4)
C2 C1 B5 113.6(3)
C11 C1 B4 140.3(4)
C2 C1 B4 112.7(3)
B5 C1 B4 63.1(3)
C11 C1 B6 104.2(4)
C2 C1 B6 63.2(3)
B5 C1 B6 62.4(3)
B4 C1 B6 115.0(4)
C11 C1 B3 107.0(3)
C2 C1 B3 62.3(3)
B5 C1 B3 114.8(4)
B4 C1 B3 62.0(3)
B6 C1 B3 115.8(3)
C11' C1' C2' 89.7(3)
C11' C1' B5' 138.1(4)
C2' C1' B5' 112.2(4)
C11' C1' B4' 141.9(4)
C2' C1' B4' 111.9(4)
B5' C1' B4' 63.2(3)
C11' C1' B6' 103.5(3)
C2' C1' B6' 61.7(3)
B5' C1' B6' 62.3(3)
B4' C1' B6' 114.3(4)
C11' C1' B3' 107.1(3)
C2' C1' B3' 62.0(3)
B5' C1' B3' 114.6(3)
B4' C1' B3' 62.1(3)
B6' C1' B3' 114.4(3)
C18 C2 C1 89.5(3)
C18 C2 B7 143.7(4)
C1 C2 B7 111.8(4)
C18 C2 B11 136.8(4)
C1 C2 B11 111.7(3)
B7 C2 B11 63.2(3)
C18 C2 B3 108.1(3)
C1 C2 B3 62.4(3)
B7 C2 B3 62.2(3)
B11 C2 B3 115.1(4)
C18 C2 B6 102.4(4)
C1 C2 B6 61.3(3)
B7 C2 B6 113.5(4)
B11 C2 B6 61.8(3)
B3 C2 B6 114.3(3)
C18' C2' C1' 89.1(3)
C18' C2' B7' 142.4(4)
C1' C2' B7' 113.0(4)
C18' C2' B6' 102.9(4)
C1' C2' B6' 62.5(3)
B7' C2' B6' 114.2(4)
C18' C2' B11' 137.4(4)
C1' C2' B11' 112.9(3)
B7' C2' B11' 62.9(3)
B6' C2' B11' 62.0(3)
C18' C2' B3' 107.2(3)
C1' C2' B3' 62.4(3)
B7' C2' B3' 62.8(3)
B6' C2' B3' 115.4(4)
B11' C2' B3' 115.2(4)
C12 C11 C1 120.4(4)
C12 C11 C18 102.4(4)
C1 C11 C18 90.9(3)
C12' C11' C1' 120.3(4)
C12' C11' C18' 103.5(3)
C1' C11' C18' 91.1(3)
C13 C12 C17 122.1(5)
C13 C12 C11 128.2(5)
C17 C12 C11 109.8(4)
C17' C12' C13' 120.8(4)
C17' C12' C11' 109.2(4)
C13' C12' C11' 129.9(4)
C12 C13 C14 119.1(5)
C14' C13' C12' 120.0(5)
C15 C14 C13 118.9(5)
C15' C14' C13' 119.3(5)
C14 C15 C16 122.0(5)
C14' C15' C16' 121.7(5)
C17 C16 C15 118.7(5)
C17' C16' C15' 119.2(4)
C12 C17 C16 119.1(5)
C12 C17 N1 113.0(4)
C16 C17 N1 127.9(5)
C16' C17' C12' 119.0(4)
C16' C17' N1' 128.3(4)
C12' C17' N1' 112.7(4)
N1 C18 C2 118.5(4)
N1 C18 C11 106.2(4)
C2 C18 C11 89.4(3)
N1' C18' C2' 119.6(4)
N1' C18' C11' 106.1(4)
C2' C18' C11' 90.1(3)
C17 N1 C18 108.6(4)
C17 N1 Si1 127.0(3)
C18 N1 Si1 124.2(3)
C17' N1' C18' 108.5(3)
C17' N1' Si1' 127.4(3)
C18' N1' Si1' 124.1(3)

loop_
_geom_bond_atom_site_label_1
_geom_bond_atom_site_label_2
_geom_bond_distance
Si1' N1' 1.782(4)
Si1' C21' 1.864(5)
Si1' C19' 1.871(6)
Si1' C20' 1.884(6)
Si1 N1 1.782(5)
Si1 C21 1.875(6)
Si1 C19 1.880(6)
Si1 C20 1.897(6)
B3' C2' 1.747(7)
B3' C1' 1.753(7)
B3' B8' 1.763(8)
B3' B4' 1.792(8)
B3' B7' 1.803(8)
B3 C2 1.752(7)
B3 C1 1.754(7)
B3 B8 1.771(7)
B3 B7 1.787(7)
B3 B4 1.792(7)
B4' C1' 1.722(7)
B4' B5' 1.802(8)
B4' B9' 1.810(8)
B4' B8' 1.820(8)
B4 C1 1.725(7)
B4 B5 1.804(8)
B4 B8 1.807(8)
B4 B9 1.820(8)
B5' C1' 1.715(7)
B5' B6' 1.793(8)
B5' B9' 1.796(8)
B5' B10' 1.824(9)
B5 C1 1.721(7)
B5 B6 1.789(9)
B5 B9 1.809(8)
B5 B10 1.831(9)
B6' C2' 1.738(7)
B6' B10' 1.746(8)
B6' C1' 1.751(7)
B6' B11' 1.792(8)
B6 C1 1.733(7)
B6 B10 1.754(9)
B6 C2 1.764(7)
B6 B11 1.797(8)
B7' C2' 1.711(7)
B7' B11' 1.799(8)
B7' B12' 1.800(8)
B7' B8' 1.812(9)
B7 C2 1.704(7)
B7 B12 1.792(8)
B7 B11 1.803(8)
B7 B8 1.840(8)
B8' B12' 1.777(9)
B8' B9' 1.802(9)
B8 B9 1.794(8)
B8 B12 1.811(8)
B9' B10' 1.797(9)
B9' B12' 1.804(9)
B9 B12 1.807(9)
B9 B10 1.814(9)
B10' B12' 1.805(8)
B10' B11' 1.823(8)
B10 B12 1.810(8)
B10 B11 1.830(8)
B11' C2' 1.739(7)
B11' B12' 1.805(8)
B11 C2 1.737(7)
B11 B12 1.819(9)
C1 C11 1.572(6)
C1 C2 1.629(6)
C1' C11' 1.570(6)
C1' C2' 1.634(6)
C2 C18 1.601(6)
C2' C18' 1.594(6)
C11 C12 1.516(6)
C11 C18 1.618(6)
C11' C12' 1.507(6)
C11' C18' 1.601(6)
C12 C13 1.388(6)
C12 C17 1.398(6)
C12' C17' 1.407(6)
C12' C13' 1.409(6)
C13 C14 1.419(7)
C13' C14' 1.395(6)
C14 C15 1.386(7)
C14' C15' 1.389(6)
C15 C16 1.409(7)
C15' C16' 1.412(7)
C16 C17 1.406(6)
C16' C17' 1.407(6)
C17 N1 1.426(6)
C17' N1' 1.429(5)
C18 N1 1.470(5)
C18' N1' 1.473(5)
